data_4075852
loop_
_publ_author_name
'Koshevoy, Igor O.'
'Haukka, Matti'
'Pakkanen, Tapani A.'
'Tunik, Sergey P.'
'Vainiotalo, Pirjo'

_publ_section_title
;
 Supermolecular Assembly of Tetra- and Hexanuclear Carbonyl Clusters Using
 a Novel Polydentate Pyridylphosphine Ligand
;
_journal_issue 14
_journal_name_full Organometallics
_journal_page_first 3516
_journal_paper_doi 10.1021/om0502032
_journal_volume 24
_journal_year 2005
_chemical_formula_sum 'C66 H26 N2 O30 P2 Ru12'
_chemical_formula_weight 2601.67
_chemical_name_systematic
;
 ? 
;
_space_group_IT_number 2
_symmetry_cell_setting triclinic
_symmetry_space_group_name_Hall '-P 1'
_symmetry_space_group_name_H-M 'P -1'
_atom_sites_solution_hydrogens geom
_atom_sites_solution_primary direct
_atom_sites_solution_secondary difmap
_audit_creation_method SHELXL-97
_cell_angle_alpha 89.197(4)
_cell_angle_beta 89.266(5)
_cell_angle_gamma 71.650(4)
_cell_formula_units_Z 1
_cell_length_a 9.9103(6)
_cell_length_b 12.8948(8)
_cell_length_c 14.9814(10)
_cell_measurement_temperature 120(2)
_cell_volume 1816.9(2)
_computing_cell_refinement 'Denzo/Scalepack (Otwinowski & Minor, 1997)'
_computing_data_collection 'Collect (Nonius BV, 1997-2000)'
_computing_data_reduction 'Denzo/Scalepack (Otwinowski & Minor, 1997)'
_computing_molecular_graphics 'XP in SHELXTL v.6.14 (Sheldrick, 2003)'
_computing_publication_material 'SHELXL-97 (Sheldrick, 1997)'
_computing_structure_refinement 'SHELXL-97 (Sheldrick, 1997)'
_computing_structure_solution 'SHELXS-97 (Sheldrick, 1997)'
_diffrn_ambient_temperature 120(2)
_diffrn_detector_area_resol_mean 9
_diffrn_measured_fraction_theta_full 0.955
_diffrn_measured_fraction_theta_max 0.955
_diffrn_measurement_device '95mm CCD camera on \k-goniostat'
_diffrn_measurement_device_type KappaCCD
_diffrn_measurement_method '\f scans and \w scans'
_diffrn_radiation_monochromator 'horizonally mounted graphite crystal'
_diffrn_radiation_source 'fine-focus sealed tube'
_diffrn_radiation_type MoK\a
_diffrn_radiation_wavelength 0.71073
_diffrn_reflns_av_R_equivalents 0.0537
_diffrn_reflns_av_sigmaI/netI 0.0595
_diffrn_reflns_limit_h_max 12
_diffrn_reflns_limit_h_min -12
_diffrn_reflns_limit_k_max 15
_diffrn_reflns_limit_k_min -15
_diffrn_reflns_limit_l_max 18
_diffrn_reflns_limit_l_min -18
_diffrn_reflns_number 17238
_diffrn_reflns_theta_full 25.95
_diffrn_reflns_theta_max 25.95
_diffrn_reflns_theta_min 2.55
_exptl_absorpt_coefficient_mu 2.548
_exptl_absorpt_correction_T_max 0.23721
_exptl_absorpt_correction_T_min 0.18727
_exptl_absorpt_correction_type multi-scan
_exptl_absorpt_process_details 'Xprep in Shelxtl v.6.14 (Sheldrick, 2003)'
_exptl_crystal_colour 'brownish yellow'
_exptl_crystal_density_diffrn 2.378
_exptl_crystal_density_method 'not measured'
_exptl_crystal_description block
_exptl_crystal_F_000 1234
_exptl_crystal_size_max 0.24
_exptl_crystal_size_mid 0.06
_exptl_crystal_size_min 0.05
_refine_diff_density_max 1.397
_refine_diff_density_min -1.121
_refine_diff_density_rms 0.171
_refine_ls_extinction_method none
_refine_ls_goodness_of_fit_ref 1.056
_refine_ls_hydrogen_treatment constr
_refine_ls_matrix_type full
_refine_ls_number_parameters 505
_refine_ls_number_reflns 6780
_refine_ls_number_restraints 0
_refine_ls_restrained_S_all 1.056
_refine_ls_R_factor_all 0.0787
_refine_ls_R_factor_gt 0.0464
_refine_ls_shift/su_max 0.001
_refine_ls_shift/su_mean 0.000
_refine_ls_structure_factor_coef Fsqd
_refine_ls_weighting_details 'calc w=1/[\s^2^(Fo^2^)+(0.0444P)^2^+11.6589P] where P=(Fo^2^+2Fc^2^)/3'
_refine_ls_weighting_scheme calc
_refine_ls_wR_factor_gt 0.1063
_refine_ls_wR_factor_ref 0.1216
_reflns_number_gt 4779
_reflns_number_total 6780
_reflns_threshold_expression >2sigma(I)
_cod_data_source_file om0502032si20050318_060544.cif
_cod_data_source_block structure_3
_cod_depositor_comments
;
The following automatic conversions were performed:

'_symmetry_cell_setting' value 'Triclinic' changed to 'triclinic'
according to /home/saulius/struct/CIF-dictionaries/cif_core.dic
dictionary named 'cif_core.dic' version 2.4.1 from 2010-06-29.

Automatic conversion script
Id: cif_fix_values 1715 2011-07-08 13:25:40Z adriana 
;
_cod_database_code 4075852

loop_
_symmetry_equiv_pos_as_xyz
'x, y, z'
'-x, -y, -z'

loop_
_atom_site_label
_atom_site_type_symbol
_atom_site_fract_x
_atom_site_fract_y
_atom_site_fract_z
_atom_site_U_iso_or_equiv
_atom_site_adp_type
_atom_site_occupancy
_atom_site_symmetry_multiplicity
_atom_site_calc_flag
_atom_site_refinement_flags
Ru1 Ru -0.22379(7) 0.22528(5) 0.31007(4) 0.02714(17) Uani 1 1 d .
Ru2 Ru -0.18305(7) 0.27013(5) 0.12373(4) 0.02434(17) Uani 1 1 d .
Ru3 Ru -0.18321(7) 0.49237(5) 0.17355(5) 0.02836(18) Uani 1 1 d .
Ru4 Ru -0.22013(8) 0.43866(6) 0.35626(5) 0.03091(18) Uani 1 1 d .
Ru5 Ru -0.41686(7) 0.41436(5) 0.22152(5) 0.02720(17) Uani 1 1 d .
Ru6 Ru 0.01559(7) 0.30481(5) 0.25074(4) 0.02788(17) Uani 1 1 d .
P1 P -0.2355(2) 0.07155(17) 0.24075(14) 0.0281(5) Uani 1 1 d .
O1 O -0.4838(8) 0.2470(6) 0.4273(5) 0.0506(18) Uani 1 1 d .
O2 O -0.0049(9) 0.0977(6) 0.4444(5) 0.064(2) Uani 1 1 d .
O3 O 0.0778(7) 0.1118(6) 0.0381(5) 0.0500(18) Uani 1 1 d .
O4 O -0.2444(7) 0.4058(5) -0.0468(4) 0.0412(16) Uani 1 1 d .
O5 O -0.1332(7) 0.6070(5) 0.0035(4) 0.0403(15) Uani 1 1 d .
O6 O -0.2720(9) 0.7198(6) 0.2480(6) 0.068(2) Uani 1 1 d .
O7 O 0.1267(7) 0.4883(5) 0.1924(4) 0.0385(15) Uani 1 1 d .
O8 O -0.5090(8) 0.6363(6) 0.1293(6) 0.058(2) Uani 1 1 d .
O9 O -0.0288(8) 0.5699(6) 0.4110(5) 0.058(2) Uani 1 1 d .
O10 O -0.1973(9) 0.3255(6) 0.5373(5) 0.056(2) Uani 1 1 d .
O11 O -0.4818(8) 0.6232(7) 0.4109(7) 0.085(3) Uani 1 1 d .
O12 O -0.6732(8) 0.4747(7) 0.3474(5) 0.060(2) Uani 1 1 d .
O13 O -0.5818(7) 0.3321(6) 0.0859(5) 0.0530(19) Uani 1 1 d .
O14 O 0.1850(8) 0.2929(6) 0.4183(5) 0.0562(19) Uani 1 1 d .
O15 O 0.2778(7) 0.1615(7) 0.1564(5) 0.061(2) Uani 1 1 d .
N1 N -0.2888(7) 0.1601(5) 0.0746(4) 0.0253(15) Uani 1 1 d .
C1 C -0.3893(11) 0.2391(7) 0.3828(6) 0.040(2) Uani 1 1 d .
C2 C -0.0873(12) 0.1443(8) 0.3911(7) 0.047(3) Uani 1 1 d .
C3 C -0.0129(10) 0.1711(7) 0.0745(6) 0.037(2) Uani 1 1 d .
C4 C -0.2184(9) 0.3576(7) 0.0195(6) 0.0295(19) Uani 1 1 d .
C5 C -0.1540(9) 0.5599(7) 0.0647(6) 0.033(2) Uani 1 1 d .
C6 C -0.2303(11) 0.6285(8) 0.2229(7) 0.046(3) Uani 1 1 d .
C7 C 0.0400(9) 0.4469(7) 0.2010(5) 0.0311(19) Uani 1 1 d .
C8 C -0.4491(11) 0.5547(8) 0.1615(7) 0.046(2) Uani 1 1 d .
C9 C -0.1000(10) 0.5215(8) 0.3911(6) 0.036(2) Uani 1 1 d .
C10 C -0.2053(11) 0.3633(8) 0.4681(6) 0.041(2) Uani 1 1 d .
C11 C -0.3896(11) 0.5526(9) 0.3893(7) 0.050(3) Uani 1 1 d .
C12 C -0.5785(11) 0.4549(8) 0.3000(7) 0.041(2) Uani 1 1 d .
C13 C -0.5158(9) 0.3603(7) 0.1371(6) 0.038(2) Uani 1 1 d .
C14 C 0.1211(10) 0.2984(8) 0.3553(7) 0.045(2) Uani 1 1 d .
C15 C 0.1793(11) 0.2156(8) 0.1924(7) 0.044(2) Uani 1 1 d .
C16 C -0.2011(9) 0.3538(6) 0.2393(5) 0.0257(17) Uani 1 1 d .
C17 C -0.3198(9) 0.0860(6) 0.1300(5) 0.0277(18) Uani 1 1 d .
C18 C -0.3326(10) 0.1645(7) -0.0102(6) 0.036(2) Uani 1 1 d .
H18 H -0.3065 0.2125 -0.0506 0.044 Uiso 1 1 calc R
C19 C -0.4135(10) 0.1033(7) -0.0422(5) 0.031(2) Uani 1 1 d .
H19 H -0.4412 0.1098 -0.1030 0.037 Uiso 1 1 calc R
C20 C -0.4544(9) 0.0323(6) 0.0150(5) 0.0268(18) Uani 1 1 d .
C21 C -0.4024(9) 0.0234(6) 0.1022(5) 0.0277(18) Uani 1 1 d .
H21 H -0.4239 -0.0263 0.1431 0.033 Uiso 1 1 calc R
C22 C -0.3460(10) 0.0059(7) 0.3068(5) 0.0304(19) Uani 1 1 d .
C23 C -0.4923(10) 0.0553(8) 0.3046(6) 0.038(2) Uani 1 1 d .
H23 H -0.5311 0.1182 0.2680 0.045 Uiso 1 1 calc R
C24 C -0.5820(11) 0.0143(8) 0.3547(6) 0.043(2) Uani 1 1 d .
H24 H -0.6822 0.0470 0.3527 0.052 Uiso 1 1 calc R
C25 C -0.5200(13) -0.0768(9) 0.4085(7) 0.050(3) Uani 1 1 d .
H25 H -0.5800 -0.1081 0.4419 0.060 Uiso 1 1 calc R
C26 C -0.3779(11) -0.1223(8) 0.4150(6) 0.041(2) Uani 1 1 d .
H26 H -0.3391 -0.1819 0.4548 0.049 Uiso 1 1 calc R
C27 C -0.2880(11) -0.0816(7) 0.3629(5) 0.036(2) Uani 1 1 d .
H27 H -0.1878 -0.1140 0.3662 0.043 Uiso 1 1 calc R
C28 C -0.0719(9) -0.0421(7) 0.2212(6) 0.0310(19) Uani 1 1 d .
C29 C -0.0796(10) -0.1402(7) 0.1885(6) 0.036(2) Uani 1 1 d .
H29 H -0.1679 -0.1449 0.1683 0.043 Uiso 1 1 calc R
C30 C 0.0387(11) -0.2300(7) 0.1852(7) 0.044(2) Uani 1 1 d .
H30 H 0.0318 -0.2967 0.1628 0.053 Uiso 1 1 calc R
C31 C 0.1650(12) -0.2252(8) 0.2133(7) 0.048(3) Uani 1 1 d .
H31 H 0.2453 -0.2893 0.2128 0.058 Uiso 1 1 calc R
C32 C 0.1793(11) -0.1277(8) 0.2429(7) 0.046(2) Uani 1 1 d .
H32 H 0.2693 -0.1237 0.2605 0.056 Uiso 1 1 calc R
C33 C 0.0577(11) -0.0350(7) 0.2464(6) 0.042(2) Uani 1 1 d .
H33 H 0.0652 0.0326 0.2663 0.051 Uiso 1 1 calc R

loop_
_atom_site_aniso_label
_atom_site_aniso_U_11
_atom_site_aniso_U_22
_atom_site_aniso_U_33
_atom_site_aniso_U_23
_atom_site_aniso_U_13
_atom_site_aniso_U_12
Ru1 0.0359(4) 0.0256(3) 0.0227(3) -0.0052(3) -0.0025(3) -0.0133(3)
Ru2 0.0302(4) 0.0208(3) 0.0227(3) -0.0054(3) -0.0022(3) -0.0088(3)
Ru3 0.0338(4) 0.0211(3) 0.0320(4) -0.0050(3) -0.0032(3) -0.0109(3)
Ru4 0.0346(4) 0.0326(4) 0.0297(4) -0.0149(3) 0.0025(3) -0.0161(3)
Ru5 0.0277(4) 0.0231(3) 0.0320(4) -0.0064(3) -0.0015(3) -0.0093(3)
Ru6 0.0289(4) 0.0272(4) 0.0279(4) -0.0050(3) -0.0028(3) -0.0092(3)
P1 0.0381(13) 0.0232(11) 0.0253(11) -0.0033(9) -0.0043(9) -0.0126(9)
O1 0.058(5) 0.056(4) 0.044(4) -0.011(3) 0.021(4) -0.028(4)
O2 0.085(6) 0.054(5) 0.053(5) 0.006(4) -0.026(4) -0.020(4)
O3 0.038(4) 0.053(4) 0.047(4) -0.020(3) 0.009(3) 0.004(3)
O4 0.060(4) 0.037(4) 0.032(4) 0.002(3) -0.010(3) -0.023(3)
O5 0.048(4) 0.035(3) 0.040(4) 0.010(3) -0.004(3) -0.017(3)
O6 0.091(6) 0.036(4) 0.086(6) -0.023(4) 0.031(5) -0.032(4)
O7 0.036(4) 0.039(4) 0.047(4) -0.001(3) -0.004(3) -0.020(3)
O8 0.047(4) 0.038(4) 0.086(6) 0.028(4) -0.012(4) -0.012(3)
O9 0.074(5) 0.073(5) 0.048(4) -0.017(4) -0.002(4) -0.050(5)
O10 0.086(6) 0.063(5) 0.036(4) -0.007(4) 0.001(4) -0.046(4)
O11 0.045(5) 0.079(6) 0.130(8) -0.077(6) 0.016(5) -0.013(4)
O12 0.048(4) 0.083(6) 0.055(5) -0.021(4) 0.015(4) -0.029(4)
O13 0.037(4) 0.060(5) 0.058(5) -0.020(4) -0.018(3) -0.007(3)
O14 0.054(5) 0.070(5) 0.040(4) -0.005(4) -0.016(4) -0.012(4)
O15 0.031(4) 0.082(6) 0.055(5) -0.022(4) -0.002(3) 0.003(4)
N1 0.032(4) 0.022(3) 0.021(3) -0.001(3) -0.007(3) -0.008(3)
C1 0.058(7) 0.038(5) 0.031(5) -0.012(4) 0.005(5) -0.025(5)
C2 0.071(7) 0.038(5) 0.034(5) -0.003(4) -0.016(5) -0.019(5)
C3 0.045(6) 0.039(5) 0.030(5) -0.003(4) -0.005(4) -0.018(5)
C4 0.035(5) 0.027(4) 0.029(5) -0.014(4) 0.001(4) -0.015(4)
C5 0.034(5) 0.023(4) 0.043(6) -0.009(4) -0.008(4) -0.007(4)
C6 0.051(6) 0.036(5) 0.060(7) -0.013(5) 0.010(5) -0.024(5)
C7 0.033(5) 0.032(5) 0.026(5) -0.005(4) -0.005(4) -0.006(4)
C8 0.057(7) 0.035(6) 0.053(6) -0.004(5) -0.005(5) -0.025(5)
C9 0.042(5) 0.041(5) 0.032(5) -0.010(4) 0.003(4) -0.022(4)
C10 0.054(6) 0.048(6) 0.029(5) -0.014(4) 0.006(4) -0.029(5)
C11 0.044(6) 0.057(6) 0.051(6) -0.036(5) 0.009(5) -0.020(5)
C12 0.041(6) 0.044(6) 0.042(6) -0.013(4) -0.003(5) -0.017(5)
C13 0.031(5) 0.035(5) 0.044(6) -0.008(4) 0.002(4) -0.006(4)
C14 0.037(5) 0.050(6) 0.042(6) -0.015(5) -0.005(5) -0.007(5)
C15 0.040(6) 0.049(6) 0.040(6) -0.011(5) 0.000(5) -0.010(5)
C16 0.028(4) 0.019(4) 0.029(4) -0.009(3) -0.005(3) -0.005(3)
C17 0.044(5) 0.019(4) 0.022(4) -0.007(3) 0.001(4) -0.011(4)
C18 0.056(6) 0.035(5) 0.025(5) -0.001(4) -0.007(4) -0.024(4)
C19 0.052(6) 0.030(4) 0.018(4) -0.004(3) -0.006(4) -0.022(4)
C20 0.034(5) 0.018(4) 0.028(4) -0.004(3) -0.001(4) -0.007(3)
C21 0.038(5) 0.024(4) 0.024(4) 0.001(3) -0.003(4) -0.014(4)
C22 0.050(6) 0.027(4) 0.018(4) -0.005(3) -0.006(4) -0.017(4)
C23 0.050(6) 0.038(5) 0.031(5) 0.002(4) -0.007(4) -0.022(5)
C24 0.046(6) 0.052(6) 0.034(5) -0.004(5) -0.002(4) -0.018(5)
C25 0.072(8) 0.056(7) 0.037(6) -0.007(5) 0.008(5) -0.041(6)
C26 0.059(7) 0.035(5) 0.031(5) 0.000(4) 0.001(5) -0.019(5)
C27 0.052(6) 0.031(5) 0.024(4) -0.003(4) -0.002(4) -0.013(4)
C28 0.033(5) 0.031(5) 0.031(5) -0.002(4) -0.004(4) -0.013(4)
C29 0.048(6) 0.033(5) 0.032(5) -0.008(4) -0.001(4) -0.020(4)
C30 0.053(6) 0.028(5) 0.050(6) -0.006(4) 0.008(5) -0.013(5)
C31 0.054(7) 0.031(5) 0.046(6) 0.002(4) 0.004(5) 0.006(5)
C32 0.039(6) 0.049(6) 0.050(6) -0.016(5) -0.005(5) -0.012(5)
C33 0.054(6) 0.029(5) 0.042(6) -0.009(4) 0.000(5) -0.011(4)

loop_
_atom_type_symbol
_atom_type_description
_atom_type_scat_dispersion_real
_atom_type_scat_dispersion_imag
_atom_type_scat_source
C C 0.0033 0.0016 'International Tables Vol C Tables 4.2.6.8 and 6.1.1.4'
H H 0.0000 0.0000 'International Tables Vol C Tables 4.2.6.8 and 6.1.1.4'
N N 0.0061 0.0033 'International Tables Vol C Tables 4.2.6.8 and 6.1.1.4'
O O 0.0106 0.0060 'International Tables Vol C Tables 4.2.6.8 and 6.1.1.4'
P P 0.1023 0.0942 'International Tables Vol C Tables 4.2.6.8 and 6.1.1.4'
Ru Ru -1.2594 0.8363 'International Tables Vol C Tables 4.2.6.8 and 6.1.1.4'

loop_
_geom_angle_atom_site_label_1
_geom_angle_atom_site_label_2
_geom_angle_atom_site_label_3
_geom_angle
_geom_angle_site_symmetry_3
C2 Ru1 C1 97.8(5) .
C2 Ru1 C16 122.7(4) .
C1 Ru1 C16 121.4(4) .
C2 Ru1 P1 92.6(3) .
C1 Ru1 P1 93.8(3) .
C16 Ru1 P1 121.3(2) .
C2 Ru1 Ru4 98.3(3) .
C1 Ru1 Ru4 92.1(3) .
C16 Ru1 Ru4 45.9(2) .
P1 Ru1 Ru4 166.79(6) .
C2 Ru1 Ru2 127.8(3) .
C1 Ru1 Ru2 133.3(3) .
C16 Ru1 Ru2 44.5(2) .
P1 Ru1 Ru2 76.88(6) .
Ru4 Ru1 Ru2 90.48(3) .
C2 Ru1 Ru5 158.9(3) .
C1 Ru1 Ru5 81.8(3) .
C16 Ru1 Ru5 45.1(2) .
P1 Ru1 Ru5 108.47(6) .
Ru4 Ru1 Ru5 60.76(2) .
Ru2 Ru1 Ru5 59.48(2) .
C2 Ru1 Ru6 82.1(3) .
C1 Ru1 Ru6 150.9(2) .
C16 Ru1 Ru6 43.1(2) .
P1 Ru1 Ru6 115.35(6) .
Ru4 Ru1 Ru6 59.32(2) .
Ru2 Ru1 Ru6 58.93(2) .
Ru5 Ru1 Ru6 88.18(3) .
C4 Ru2 C3 92.5(4) .
C4 Ru2 C16 114.8(3) .
C3 Ru2 C16 126.6(3) .
C4 Ru2 N1 93.6(3) .
C3 Ru2 N1 86.1(3) .
C16 Ru2 N1 132.7(3) .
C4 Ru2 Ru5 94.1(2) .
C3 Ru2 Ru5 171.7(3) .
C16 Ru2 Ru5 45.6(2) .
N1 Ru2 Ru5 98.50(17) .
C4 Ru2 Ru1 154.0(2) .
C3 Ru2 Ru1 112.6(3) .
C16 Ru2 Ru1 44.4(2) .
N1 Ru2 Ru1 94.83(17) .
Ru5 Ru2 Ru1 60.38(2) .
C4 Ru2 Ru6 117.7(2) .
C3 Ru2 Ru6 82.0(3) .
C16 Ru2 Ru6 45.0(2) .
N1 Ru2 Ru6 146.77(18) .
Ru5 Ru2 Ru6 90.53(3) .
Ru1 Ru2 Ru6 62.17(2) .
C4 Ru2 Ru3 72.3(2) .
C3 Ru2 Ru3 118.6(3) .
C16 Ru2 Ru3 44.5(2) .
N1 Ru2 Ru3 151.31(18) .
Ru5 Ru2 Ru3 59.03(2) .
Ru1 Ru2 Ru3 88.90(2) .
Ru6 Ru2 Ru3 57.84(2) .
C6 Ru3 C5 86.7(4) .
C6 Ru3 C16 124.5(4) .
C5 Ru3 C16 148.2(3) .
C6 Ru3 C7 96.2(4) .
C5 Ru3 C7 90.2(4) .
C16 Ru3 C7 91.8(3) .
C6 Ru3 C8 78.6(4) .
C5 Ru3 C8 94.6(4) .
C16 Ru3 C8 87.0(3) .
C7 Ru3 C8 172.7(3) .
C6 Ru3 Ru6 123.3(4) .
C5 Ru3 Ru6 124.7(3) .
C16 Ru3 Ru6 46.1(2) .
C7 Ru3 Ru6 46.1(2) .
C8 Ru3 Ru6 133.1(2) .
C6 Ru3 Ru4 79.9(3) .
C5 Ru3 Ru4 165.8(2) .
C16 Ru3 Ru4 45.8(2) .
C7 Ru3 Ru4 86.7(2) .
C8 Ru3 Ru4 87.3(3) .
Ru6 Ru3 Ru4 61.06(2) .
C6 Ru3 Ru5 104.3(3) .
C5 Ru3 Ru5 127.9(3) .
C16 Ru3 Ru5 45.4(2) .
C7 Ru3 Ru5 136.9(2) .
C8 Ru3 Ru5 41.6(2) .
Ru6 Ru3 Ru5 91.51(3) .
Ru4 Ru3 Ru5 60.95(2) .
C6 Ru3 Ru2 163.0(3) .
C5 Ru3 Ru2 105.2(2) .
C16 Ru3 Ru2 43.0(2) .
C7 Ru3 Ru2 95.9(2) .
C8 Ru3 Ru2 88.2(2) .
Ru6 Ru3 Ru2 59.70(2) .
Ru4 Ru3 Ru2 88.84(3) .
Ru5 Ru3 Ru2 58.78(2) .
C10 Ru4 C9 94.1(4) .
C10 Ru4 C11 94.2(5) .
C9 Ru4 C11 92.7(4) .
C10 Ru4 C16 119.9(3) .
C9 Ru4 C16 125.2(3) .
C11 Ru4 C16 122.8(4) .
C10 Ru4 Ru1 75.8(3) .
C9 Ru4 Ru1 144.1(3) .
C11 Ru4 Ru1 122.0(3) .
C16 Ru4 Ru1 45.1(2) .
C10 Ru4 Ru3 163.2(3) .
C9 Ru4 Ru3 89.4(3) .
C11 Ru4 Ru3 102.0(4) .
C16 Ru4 Ru3 46.7(2) .
Ru1 Ru4 Ru3 91.77(3) .
C10 Ru4 Ru6 104.6(3) .
C9 Ru4 Ru6 87.9(3) .
C11 Ru4 Ru6 161.1(4) .
C16 Ru4 Ru6 45.0(2) .
Ru1 Ru4 Ru6 62.56(2) .
Ru3 Ru4 Ru6 59.06(2) .
C10 Ru4 Ru5 120.3(3) .
C9 Ru4 Ru5 144.9(3) .
C11 Ru4 Ru5 79.0(3) .
C16 Ru4 Ru5 44.8(2) .
Ru1 Ru4 Ru5 60.31(2) .
Ru3 Ru4 Ru5 59.84(2) .
Ru6 Ru4 Ru5 89.72(3) .
C13 Ru5 C12 91.6(4) .
C13 Ru5 C8 94.8(4) .
C12 Ru5 C8 98.2(4) .
C13 Ru5 C16 123.8(3) .
C12 Ru5 C16 134.6(4) .
C8 Ru5 C16 105.2(4) .
C13 Ru5 Ru2 79.6(3) .
C12 Ru5 Ru2 157.1(3) .
C8 Ru5 Ru2 103.6(3) .
C16 Ru5 Ru2 44.9(2) .
C13 Ru5 Ru3 122.7(3) .
C12 Ru5 Ru3 138.0(3) .
C8 Ru5 Ru3 58.9(3) .
C16 Ru5 Ru3 46.3(2) .
Ru2 Ru5 Ru3 62.20(2) .
C13 Ru5 Ru1 106.4(3) .
C12 Ru5 Ru1 103.2(3) .
C8 Ru5 Ru1 149.2(3) .
C16 Ru5 Ru1 44.3(2) .
Ru2 Ru5 Ru1 60.15(2) .
Ru3 Ru5 Ru1 90.56(3) .
C13 Ru5 Ru4 165.1(3) .
C12 Ru5 Ru4 94.3(3) .
C8 Ru5 Ru4 97.9(3) .
C16 Ru5 Ru4 44.9(2) .
Ru2 Ru5 Ru4 89.80(3) .
Ru3 Ru5 Ru4 59.21(2) .
Ru1 Ru5 Ru4 58.93(2) .
C14 Ru6 C15 90.0(4) .
C14 Ru6 C16 127.3(4) .
C15 Ru6 C16 139.9(4) .
C14 Ru6 C7 96.5(4) .
C15 Ru6 C7 93.6(4) .
C16 Ru6 C7 95.7(3) .
C14 Ru6 Ru3 127.2(3) .
C15 Ru6 Ru3 124.6(3) .
C16 Ru6 Ru3 47.1(2) .
C7 Ru6 Ru3 48.9(2) .
C14 Ru6 Ru2 161.8(3) .
C15 Ru6 Ru2 95.4(3) .
C16 Ru6 Ru2 44.5(2) .
C7 Ru6 Ru2 100.5(2) .
Ru3 Ru6 Ru2 62.46(2) .
C14 Ru6 Ru4 84.4(3) .
C15 Ru6 Ru4 174.4(3) .
C16 Ru6 Ru4 45.2(2) .
C7 Ru6 Ru4 87.6(2) .
Ru3 Ru6 Ru4 59.89(2) .
Ru2 Ru6 Ru4 89.73(3) .
C14 Ru6 Ru1 103.8(3) .
C15 Ru6 Ru1 123.1(3) .
C16 Ru6 Ru1 42.5(2) .
C7 Ru6 Ru1 137.3(2) .
Ru3 Ru6 Ru1 89.63(3) .
Ru2 Ru6 Ru1 58.89(2) .
Ru4 Ru6 Ru1 58.12(2) .
C28 P1 C17 101.2(4) .
C28 P1 C22 102.7(4) .
C17 P1 C22 101.6(4) .
C28 P1 Ru1 119.6(3) .
C17 P1 Ru1 118.6(3) .
C22 P1 Ru1 110.6(2) .
C18 N1 C17 117.2(7) .
C18 N1 Ru2 121.9(5) .
C17 N1 Ru2 120.8(5) .
O1 C1 Ru1 178.1(9) .
O2 C2 Ru1 176.8(9) .
O3 C3 Ru2 172.4(8) .
O4 C4 Ru2 175.0(7) .
O5 C5 Ru3 174.1(7) .
O6 C6 Ru3 172.9(10) .
O7 C7 Ru6 139.7(7) .
O7 C7 Ru3 135.2(7) .
Ru6 C7 Ru3 85.0(3) .
O8 C8 Ru5 159.1(9) .
O8 C8 Ru3 121.4(7) .
Ru5 C8 Ru3 79.5(4) .
O9 C9 Ru4 179.5(8) .
O10 C10 Ru4 175.1(8) .
O11 C11 Ru4 174.7(9) .
O12 C12 Ru5 177.4(9) .
O13 C13 Ru5 176.6(8) .
O14 C14 Ru6 179.0(9) .
O15 C15 Ru6 179.5(9) .
Ru1 C16 Ru2 91.0(3) .
Ru1 C16 Ru6 94.3(3) .
Ru2 C16 Ru6 90.4(3) .
Ru1 C16 Ru5 90.6(3) .
Ru2 C16 Ru5 89.5(3) .
Ru6 C16 Ru5 175.0(5) .
Ru1 C16 Ru4 88.9(3) .
Ru2 C16 Ru4 179.8(5) .
Ru6 C16 Ru4 89.8(3) .
Ru5 C16 Ru4 90.3(3) .
Ru1 C16 Ru3 176.3(4) .
Ru2 C16 Ru3 92.5(3) .
Ru6 C16 Ru3 86.8(3) .
Ru5 C16 Ru3 88.3(3) .
Ru4 C16 Ru3 87.5(3) .
N1 C17 C21 121.6(7) .
N1 C17 P1 114.5(6) .
C21 C17 P1 123.8(6) .
N1 C18 C19 123.8(8) .
N1 C18 H18 118.1 .
C19 C18 H18 118.1 .
C18 C19 C20 119.8(8) .
C18 C19 H19 120.1 .
C20 C19 H19 120.1 .
C19 C20 C21 116.3(7) .
C19 C20 C20 122.1(9) 2_455
C21 C20 C20 121.7(9) 2_455
C17 C21 C20 121.1(7) .
C17 C21 H21 119.4 .
C20 C21 H21 119.4 .
C27 C22 C23 120.1(8) .
C27 C22 P1 122.4(7) .
C23 C22 P1 117.2(7) .
C24 C23 C22 120.9(9) .
C24 C23 H23 119.5 .
C22 C23 H23 119.5 .
C23 C24 C25 117.5(10) .
C23 C24 H24 121.3 .
C25 C24 H24 121.3 .
C26 C25 C24 122.3(10) .
C26 C25 H25 118.8 .
C24 C25 H25 118.8 .
C25 C26 C27 119.8(9) .
C25 C26 H26 120.1 .
C27 C26 H26 120.1 .
C22 C27 C26 119.2(9) .
C22 C27 H27 120.4 .
C26 C27 H27 120.4 .
C33 C28 C29 119.1(8) .
C33 C28 P1 120.7(6) .
C29 C28 P1 119.9(7) .
C30 C29 C28 120.5(9) .
C30 C29 H29 119.7 .
C28 C29 H29 119.7 .
C31 C30 C29 120.8(9) .
C31 C30 H30 119.6 .
C29 C30 H30 119.6 .
C30 C31 C32 120.8(9) .
C30 C31 H31 119.6 .
C32 C31 H31 119.6 .
C31 C32 C33 118.6(9) .
C31 C32 H32 120.7 .
C33 C32 H32 120.7 .
C28 C33 C32 120.1(8) .
C28 C33 H33 120.0 .
C32 C33 H33 120.0 .

loop_
_geom_bond_atom_site_label_1
_geom_bond_atom_site_label_2
_geom_bond_distance
_geom_bond_site_symmetry_2
Ru1 C2 1.874(11) .
Ru1 C1 1.920(10) .
Ru1 C16 2.025(8) .
Ru1 P1 2.286(2) .
Ru1 Ru4 2.8579(9) .
Ru1 Ru2 2.8920(9) .
Ru1 Ru5 2.8987(10) .
Ru1 Ru6 2.9870(10) .
Ru2 C4 1.883(10) .
Ru2 C3 1.913(10) .
Ru2 C16 2.029(7) .
Ru2 N1 2.154(6) .
Ru2 Ru5 2.8723(9) .
Ru2 Ru6 2.8931(9) .
Ru2 Ru3 2.9711(9) .
Ru3 C6 1.833(9) .
Ru3 C5 1.899(10) .
Ru3 C16 2.083(8) .
Ru3 C7 2.146(9) .
Ru3 C8 2.509(11) .
Ru3 Ru6 2.8369(10) .
Ru3 Ru4 2.8613(10) .
Ru3 Ru5 2.8799(10) .
Ru4 C10 1.909(11) .
Ru4 C9 1.914(9) .
Ru4 C11 1.916(10) .
Ru4 C16 2.054(7) .
Ru4 Ru6 2.8945(10) .
Ru4 Ru5 2.9116(10) .
Ru5 C13 1.879(9) .
Ru5 C12 1.915(10) .
Ru5 C8 1.945(10) .
Ru5 C16 2.052(8) .
Ru6 C14 1.880(10) .
Ru6 C15 1.881(10) .
Ru6 C16 2.048(8) .
Ru6 C7 2.051(9) .
P1 C28 1.835(9) .
P1 C17 1.847(8) .
P1 C22 1.851(9) .
O1 C1 1.121(11) .
O2 C2 1.166(12) .
O3 C3 1.120(10) .
O4 C4 1.153(10) .
O5 C5 1.145(11) .
O6 C6 1.182(11) .
O7 C7 1.150(10) .
O8 C8 1.137(12) .
O9 C9 1.125(10) .
O10 C10 1.132(11) .
O11 C11 1.116(11) .
O12 C12 1.134(11) .
O13 C13 1.149(11) .
O14 C14 1.132(11) .
O15 C15 1.138(11) .
N1 C18 1.342(10) .
N1 C17 1.361(10) .
C17 C21 1.388(11) .
C18 C19 1.383(11) .
C18 H18 0.9500 .
C19 C20 1.393(11) .
C19 H19 0.9500 .
C20 C21 1.401(11) .
C20 C20 1.487(15) 2_455
C21 H21 0.9500 .
C22 C27 1.375(12) .
C22 C23 1.388(13) .
C23 C24 1.379(13) .
C23 H23 0.9500 .
C24 C25 1.393(15) .
C24 H24 0.9500 .
C25 C26 1.349(15) .
C25 H25 0.9500 .
C26 C27 1.393(13) .
C26 H26 0.9500 .
C27 H27 0.9500 .
C28 C33 1.374(13) .
C28 C29 1.387(11) .
C29 C30 1.365(13) .
C29 H29 0.9500 .
C30 C31 1.345(14) .
C30 H30 0.9500 .
C31 C32 1.388(14) .
C31 H31 0.9500 .
C32 C33 1.406(13) .
C32 H32 0.9500 .
C33 H33 0.9500 .
